data_7127112
loop_
_publ_author_name
'O'Connor, Helen M'
'Coletta, Marco'
'Etcheverry-Berr\'ios, Alvaro'
'Nichol, Gary S.'
'Brechin, Euan K.'
'Lusby, Paul J.'

_publ_section_title
;
 Kinetic selection of Pd<sub>4</sub>L<sub>2</sub> metallocyclic and
 Pd<sub>6</sub>L<sub>3</sub> trigonal prismatic assemblies.
;
_journal_issue 79
_journal_name_full 'Chemical communications (Cambridge, England)'
_journal_page_first 11799
_journal_page_last 11802
_journal_paper_doi 10.1039/d0cc05311b
_journal_volume 56
_journal_year 2020
_chemical_formula_moiety 'C34 H18 N4, 2 C H4 O'
_chemical_formula_sum 'C36 H26 N4 O2'
_chemical_formula_weight 546.61
_space_group_crystal_system triclinic
_space_group_IT_number 2
_space_group_name_Hall '-P 1'
_space_group_name_H-M_alt 'P -1'
_atom_sites_solution_hydrogens geom
_atom_sites_solution_primary dual
_audit_creation_date 2019-02-07
_audit_creation_method
;
Olex2 1.2-beta
(compiled 2018.05.29 svn.r3508 for OlexSys, GUI svn.r5506)
;
_audit_update_record
;
2020-06-03 deposited with the CCDC.	2020-08-25 downloaded from the CCDC.
;
_cell_angle_alpha 84.216(4)
_cell_angle_beta 84.817(4)
_cell_angle_gamma 79.331(4)
_cell_formula_units_Z 1
_cell_length_a 3.7895(2)
_cell_length_b 10.0133(5)
_cell_length_c 18.8245(9)
_cell_measurement_reflns_used 4731
_cell_measurement_temperature 120.0
_cell_measurement_theta_max 75.7030
_cell_measurement_theta_min 4.5000
_cell_volume 696.50(6)
_computing_cell_refinement 'CrysAlisPro 1.171.39.46 (Rigaku OD, 2018)'
_computing_data_collection 'CrysAlisPro 1.171.39.46 (Rigaku OD, 2018)'
_computing_data_reduction 'CrysAlisPro 1.171.39.46 (Rigaku OD, 2018)'
_computing_molecular_graphics 'Olex2 (Dolomanov et al., 2009)'
_computing_publication_material 'Olex2 (Dolomanov et al., 2009)'
_computing_structure_refinement 'ShelXL (Sheldrick, 2015)'
_computing_structure_solution 'ShelXT (Sheldrick, 2015)'
_diffrn_ambient_environment N~2~
_diffrn_ambient_temperature 120.0
_diffrn_detector 'CCD plate'
_diffrn_detector_area_resol_mean 5.1574
_diffrn_detector_type Atlas
_diffrn_measured_fraction_theta_full 1.000
_diffrn_measured_fraction_theta_max 0.987
_diffrn_measurement_details
;
List of Runs (angles in degrees, time in seconds):

  # Type    Start    End  Width  t~exp~   \w     \q     \k     \f   Frames
#--------------------------------------------------------------------------
  1  \w   -127.00 -34.00   1.00   15.00    --  -41.67 178.00 -90.00   93
  2  \w   -112.00 -65.00   1.00   15.00    --  -41.67-137.00 -51.00   47
  3  \w    -68.00  28.00   1.00   15.00    --  -41.67  57.00 -60.00   96
  4  \w   -112.00 -15.00   1.00   15.00    --  -41.67 -57.00 150.00   97
  5  \w     39.00 118.00   1.00   30.00    --  111.00-125.00 -90.00   79
  6  \w     31.00 156.00   1.00   30.00    --  111.00 -15.00-150.00  125
  7  \w     40.00 135.00   1.00   30.00    --  111.00 -45.00  30.00   95
  8  \w     30.00 110.00   1.00   30.00    --  111.00 -94.00 -60.00   80
  9  \w     40.00 135.00   1.00   30.00    --  111.00 -45.00-150.00   95
 10  \w     40.00 135.00   1.00   30.00    --  111.00 -45.00 120.00   95
 11  \w     40.00 135.00   1.00   30.00    --  111.00 -45.00 -60.00   95
 12  \w     94.00 178.00   1.00   30.00    --  111.00 125.00 -30.00   84
 13  \w     39.00 118.00   1.00   30.00    --  111.00-125.00 -60.00   79
 14  \w     30.00 110.00   1.00   30.00    --  111.00 -94.00 -30.00   80
 15  \w     30.00 110.00   1.00   30.00    --  111.00 -94.00  60.00   80
 16  \w     66.00 178.00   1.00   30.00    --  111.00  15.00 150.00  112
 17  \w     94.00 178.00   1.00   30.00    --  111.00 125.00 120.00   84
 18  \w     39.00 118.00   1.00   30.00    --  111.00-125.00-180.00   79
 19  \w     30.00 110.00   1.00   30.00    --  111.00 -94.00-180.00   80
 20  \w     94.00 178.00   1.00   30.00    --  111.00 125.00  30.00   84
 21  \w     39.00 118.00   1.00   30.00    --  111.00-125.00  60.00   79
 22  \w     87.00 178.00   1.00   30.00    --  111.00  30.00-150.00   91
 23  \w     40.00 124.00   1.00   30.00    --  111.00-133.00  72.97   84
 24  \w   -112.00 -15.00   1.00   15.00    --  -41.67 -57.00-120.00   97
 25  \w   -112.00 -15.00   1.00   15.00    --  -41.67 -57.00  30.00   97
 26  \w   -112.00 -15.00   1.00   15.00    --  -41.67 -57.00 -30.00   97
 27  \w     57.00 128.00   1.00   15.00    --   41.67 178.00 -90.00   71
 28  \w     89.00 162.00   1.00   30.00    --  111.00  35.00  45.48   73
 29  \w     66.00 178.00   1.00   30.00    --  111.00  15.00 -30.00  112
;
_diffrn_measurement_device 'four-circle diffractometer'
_diffrn_measurement_device_type 'Rigaku Oxford Diffraction SuperNova'
_diffrn_measurement_method '\w scans'
_diffrn_orient_matrix_type 'CrysAlisPro convention (1999,Acta A55,543-557)'
_diffrn_orient_matrix_UB_11 0.0749694000
_diffrn_orient_matrix_UB_12 0.0583979000
_diffrn_orient_matrix_UB_13 -0.0776472000
_diffrn_orient_matrix_UB_21 0.1347306000
_diffrn_orient_matrix_UB_22 0.1197386000
_diffrn_orient_matrix_UB_23 0.0277928000
_diffrn_orient_matrix_UB_31 0.3850815000
_diffrn_orient_matrix_UB_32 -0.0833350000
_diffrn_orient_matrix_UB_33 -0.0011206000
_diffrn_radiation_monochromator mirror
_diffrn_radiation_probe x-ray
_diffrn_radiation_type CuK\a
_diffrn_radiation_wavelength 1.54184
_diffrn_reflns_av_R_equivalents 0.0508
_diffrn_reflns_av_unetI/netI 0.0324
_diffrn_reflns_Laue_measured_fraction_full 1.000
_diffrn_reflns_Laue_measured_fraction_max 0.987
_diffrn_reflns_limit_h_max 4
_diffrn_reflns_limit_h_min -3
_diffrn_reflns_limit_k_max 12
_diffrn_reflns_limit_k_min -12
_diffrn_reflns_limit_l_max 23
_diffrn_reflns_limit_l_min -23
_diffrn_reflns_number 11081
_diffrn_reflns_point_group_measured_fraction_full 1.000
_diffrn_reflns_point_group_measured_fraction_max 0.987
_diffrn_reflns_theta_full 67.684
_diffrn_reflns_theta_max 76.227
_diffrn_reflns_theta_min 4.510
_diffrn_source 'micro-focus sealed X-ray tube'
_diffrn_source_type 'SuperNova (Cu) X-ray Source'
_exptl_absorpt_coefficient_mu 0.654
_exptl_absorpt_correction_T_max 1.00000
_exptl_absorpt_correction_T_min 0.91181
_exptl_absorpt_correction_type multi-scan
_exptl_absorpt_process_details
;
CrysAlisPro 1.171.39.46 (Rigaku Oxford Diffraction, 2018)
Empirical absorption correction using spherical harmonics,
 implemented in SCALE3 ABSPACK scaling algorithm.
;
_exptl_crystal_colour colourless
_exptl_crystal_colour_primary colourless
_exptl_crystal_density_diffrn 1.303
_exptl_crystal_description needle
_exptl_crystal_F_000 286
_exptl_crystal_recrystallization_method
'The material was recrystallised from a mixture of dichloromethane and methanol  by slow evaporation'
_exptl_crystal_size_max 0.436
_exptl_crystal_size_mid 0.094
_exptl_crystal_size_min 0.039
_refine_diff_density_max 0.275
_refine_diff_density_min -0.349
_refine_diff_density_rms 0.070
_refine_ls_extinction_method none
_refine_ls_goodness_of_fit_ref 1.068
_refine_ls_hydrogen_treatment constr
_refine_ls_matrix_type full
_refine_ls_number_parameters 228
_refine_ls_number_reflns 2887
_refine_ls_number_restraints 87
_refine_ls_restrained_S_all 1.063
_refine_ls_R_factor_all 0.0867
_refine_ls_R_factor_gt 0.0808
_refine_ls_shift/su_max 0.000
_refine_ls_shift/su_mean 0.000
_refine_ls_structure_factor_coef Fsqd
_refine_ls_weighting_details 'w=1/[\s^2^(Fo^2^)+(0.1466P)^2^+0.2512P] where P=(Fo^2^+2Fc^2^)/3'
_refine_ls_weighting_scheme calc
_refine_ls_wR_factor_gt 0.2270
_refine_ls_wR_factor_ref 0.2339
_reflns_Friedel_coverage 0.000
_reflns_number_gt 2535
_reflns_number_total 2887
_reflns_threshold_expression 'I > 2\s(I)'
_cod_data_source_file d0cc05311b2.cif
_cod_data_source_block L
_cod_depositor_comments 'Adding full bibliography for 7127112--7127114.cif.'
_cod_database_code 7127112
_shelx_shelxl_version_number 2018/3
_chemical_oxdiff_formula 'C20 H20 Cu N5 O5'
_chemical_oxdiff_usercomment '@ 120 K MC-Exp132'
_shelx_space_group_comment
;
The symmetry employed for this shelxl refinement is uniquely defined
by the following loop, which should always be used as a source of
symmetry information in preference to the above space-group names.
They are only intended as comments.
;
_shelx_estimated_absorpt_t_max 0.975
_shelx_estimated_absorpt_t_min 0.764
_reflns_odcompleteness_completeness 99.79
_reflns_odcompleteness_iscentric 1
_reflns_odcompleteness_theta 74.33
_olex2_refinement_description
;
1. Twinned data refinement
 Scales: 0.9182(16)
 0.0818(16)
2. Fixed Uiso
 At 1.2 times of:
  All C(H) groups
3. Restrained distances
 C12-C13 \\sim C12-C13A
 with sigma of 0.02
 C13-C14 \\sim C13A-C14A
 with sigma of 0.02
 C13-C17 \\sim C13A-C17A
 with sigma of 0.02
 C14-N2 \\sim C14A-N2A
 with sigma of 0.02
 N2-C15 \\sim N2A-C15A
 with sigma of 0.02
 C17-C16 \\sim C17A-C16A
 with sigma of 0.02
 C15-C16 \\sim C15A-C16A
 with sigma of 0.02
 C12-C14 \\sim C12-C14A
 with sigma of 0.04
 C12-C17 \\sim C12-C17A
 with sigma of 0.04
 C13-N2 \\sim C13A-N2A
 with sigma of 0.04
 C13-C16 \\sim C13A-C16A
 with sigma of 0.04
 C14-C17 \\sim C14A-C17A
 with sigma of 0.04
 C14-C15 \\sim C14A-C15A
 with sigma of 0.04
 N2-C16 \\sim N2A-C16A
 with sigma of 0.04
 C17-C15 \\sim C17A-C15A
 with sigma of 0.04
4. Rigid body (RIGU) restrains
 N2, C13, C14, C15, C16, C17
 with sigma for 1-2 distances of 0.004 and sigma for 1-3 distances of 0.004
 N2A, C13A, C14A, C15A, C16A, C17A
 with sigma for 1-2 distances of 0.004 and sigma for 1-3 distances of 0.004
5. Others
 Sof(N2A)=Sof(C13A)=Sof(C14A)=Sof(H14A)=Sof(C15A)=Sof(H15A)=Sof(C16A)=
 Sof(H16A)=Sof(C17A)=Sof(H17A)=1-FVAR(1)
 Sof(N2)=Sof(C13)=Sof(C14)=Sof(H14)=Sof(C15)=Sof(H15)=Sof(C16)=Sof(H16)=
 Sof(C17)=Sof(H17)=FVAR(1)
6.a Aromatic/amide H refined with riding coordinates:
 C2(H2), C7(H7), C8(H8), C9(H9), C10(H10), C14(H14), C15(H15), C16(H16),
 C17(H17), C14A(H14A), C15A(H15A), C16A(H16A), C17A(H17A)
;
_olex2_date_sample_data_collection 2019-02-05
_olex2_date_sample_submission 2019-01-29
_olex2_diffrn_ambient_temperature_device 'Oxford Cryosystems Cryostream 700+'
_olex2_exptl_crystal_mounting_method 'The crystal was mounted on a MITIGEN holder in Paratone oil'
_olex2_submission_original_sample_id MC-Exp132
_olex2_submission_special_instructions 'No special instructions were received'
_oxdiff_exptl_absorpt_empirical_details
;
Empirical correction (ABSPACK) includes:
- Absorption correction using spherical harmonics
- Frame scaling
;
_oxdiff_exptl_absorpt_empirical_full_max 1.395
_oxdiff_exptl_absorpt_empirical_full_min 0.602

loop_
_space_group_symop_operation_xyz
'x, y, z'
'-x, -y, -z'

loop_
_atom_site_label
_atom_site_type_symbol
_atom_site_fract_x
_atom_site_fract_y
_atom_site_fract_z
_atom_site_U_iso_or_equiv
_atom_site_adp_type
_atom_site_occupancy
_atom_site_site_symmetry_order
_atom_site_calc_flag
_atom_site_refinement_flags_posn
_atom_site_refinement_flags_adp
_atom_site_refinement_flags_occupancy
_atom_site_disorder_assembly
_atom_site_disorder_group
N1 N 0.2616(11) 0.4825(4) 0.09756(16) 0.0831(10) Uani 1 1 d . . . . .
N2 N 1.057(3) -0.1850(8) 0.6620(11) 0.052(3) Uani 0.41(2) 1 d D U P A 1
C1 C 0.0148(6) 0.5261(2) 0.42462(12) 0.0336(5) Uani 1 1 d . . . . .
C2 C 0.2107(6) 0.4059(2) 0.45696(12) 0.0346(5) Uani 1 1 d . . . . .
H2 H 0.354797 0.341846 0.427605 0.041 Uiso 1 1 calc R . . . .
C3 C 0.1986(6) 0.3788(2) 0.53068(13) 0.0340(5) Uani 1 1 d . . . . .
C4 C 0.0339(6) 0.5507(2) 0.34600(13) 0.0366(5) Uani 1 1 d . . . . .
C5 C 0.0476(7) 0.5678(2) 0.28597(15) 0.0444(6) Uani 1 1 d . . . . .
C6 C 0.0730(8) 0.5860(3) 0.20867(14) 0.0453(6) Uani 1 1 d . . . . .
C7 C 0.2228(10) 0.4764(3) 0.16807(17) 0.0603(8) Uani 1 1 d . . . . .
H7 H 0.302707 0.390775 0.193473 0.072 Uiso 1 1 calc R . . . .
C8 C 0.1487(14) 0.6045(5) 0.06279(19) 0.0879(13) Uani 1 1 d . . . . .
H8 H 0.178790 0.612346 0.011982 0.105 Uiso 1 1 calc R . . . .
C9 C -0.0107(12) 0.7207(4) 0.09705(18) 0.0761(11) Uani 1 1 d . . . . .
H9 H -0.092199 0.804622 0.070215 0.091 Uiso 1 1 calc R . . . .
C10 C -0.0459(9) 0.7103(3) 0.17021(16) 0.0567(8) Uani 1 1 d . . . . .
H10 H -0.151592 0.787796 0.194897 0.068 Uiso 1 1 calc R . . . .
C11 C 0.4014(6) 0.2554(2) 0.56273(12) 0.0350(5) Uani 1 1 d . . . . .
C12 C 0.5690(6) 0.1544(2) 0.59165(12) 0.0361(5) Uani 1 1 d D . . . .
C13 C 0.725(7) 0.0408(15) 0.6380(8) 0.025(3) Uani 0.41(2) 1 d D U P A 1
C14 C 0.882(5) -0.0858(14) 0.6146(8) 0.039(3) Uani 0.41(2) 1 d D U P A 1
H14 H 0.868940 -0.103790 0.566390 0.047 Uiso 0.41(2) 1 calc R . P A 1
C15 C 1.073(3) -0.1465(15) 0.7307(9) 0.049(3) Uani 0.41(2) 1 d D U P A 1
H15 H 1.179493 -0.214980 0.764860 0.059 Uiso 0.41(2) 1 calc R . P A 1
C16 C 0.953(3) -0.0223(16) 0.7530(6) 0.046(3) Uani 0.41(2) 1 d D U P A 1
H16 H 0.986419 -0.000484 0.799616 0.056 Uiso 0.41(2) 1 calc R . P A 1
C17 C 0.786(6) 0.0672(15) 0.7060(7) 0.037(2) Uani 0.41(2) 1 d D U P A 1
H17 H 0.699663 0.156905 0.719705 0.044 Uiso 0.41(2) 1 calc R . P A 1
N2A N 1.0939(16) -0.1951(5) 0.6281(5) 0.0414(15) Uani 0.59(2) 1 d D U P A 2
C13A C 0.785(5) 0.0389(11) 0.6283(5) 0.029(3) Uani 0.59(2) 1 d D U P A 2
C14A C 0.915(3) -0.0807(9) 0.5955(5) 0.0298(16) Uani 0.59(2) 1 d D U P A 2
H14A H 0.873214 -0.081294 0.546515 0.036 Uiso 0.59(2) 1 calc R . P A 2
C15A C 1.1313(19) -0.1921(9) 0.6998(6) 0.040(2) Uani 0.59(2) 1 d D U P A 2
H15A H 1.255996 -0.271584 0.724789 0.049 Uiso 0.59(2) 1 calc R . P A 2
C16A C 0.9962(18) -0.0790(13) 0.7380(4) 0.047(2) Uani 0.59(2) 1 d D U P A 2
H16A H 1.026235 -0.080600 0.787693 0.057 Uiso 0.59(2) 1 calc R . P A 2
C17A C 0.821(5) 0.0328(12) 0.7014(6) 0.048(2) Uani 0.59(2) 1 d D U P A 2
H17A H 0.718557 0.110078 0.726508 0.058 Uiso 0.59(2) 1 calc R . P A 2

loop_
_atom_site_aniso_label
_atom_site_aniso_U_11
_atom_site_aniso_U_22
_atom_site_aniso_U_33
_atom_site_aniso_U_23
_atom_site_aniso_U_13
_atom_site_aniso_U_12
N1 0.098(3) 0.090(2) 0.0547(16) -0.0151(15) -0.0003(16) 0.001(2)
N2 0.055(4) 0.021(3) 0.076(9) -0.002(4) -0.004(5) 0.000(2)
C1 0.0335(11) 0.0252(10) 0.0406(11) -0.0005(8) -0.0026(9) -0.0025(8)
C2 0.0324(11) 0.0226(9) 0.0466(12) -0.0016(8) -0.0029(9) -0.0004(8)
C3 0.0312(11) 0.0206(9) 0.0490(12) 0.0005(8) -0.0050(9) -0.0026(8)
C4 0.0297(11) 0.0214(9) 0.0571(14) -0.0014(9) -0.0067(9) 0.0001(8)
C5 0.0364(13) 0.0321(11) 0.0626(16) -0.0036(10) -0.0009(11) -0.0022(9)
C6 0.0439(14) 0.0466(14) 0.0441(12) -0.0010(10) -0.0041(10) -0.0054(11)
C7 0.0629(19) 0.0583(17) 0.0557(16) -0.0083(13) -0.0016(14) -0.0001(15)
C8 0.097(3) 0.121(4) 0.0443(16) -0.014(2) 0.0046(18) -0.017(3)
C9 0.090(3) 0.080(2) 0.0528(17) 0.0176(16) -0.0149(17) -0.009(2)
C10 0.0638(19) 0.0501(15) 0.0505(15) 0.0015(12) -0.0062(13) 0.0023(13)
C11 0.0328(11) 0.0251(10) 0.0461(12) 0.0002(8) -0.0026(9) -0.0039(8)
C12 0.0364(12) 0.0242(10) 0.0463(12) -0.0002(8) -0.0017(9) -0.0036(9)
C13 0.012(6) 0.023(4) 0.036(5) 0.001(3) 0.010(4) 0.002(3)
C14 0.044(5) 0.029(4) 0.041(6) -0.002(4) 0.010(5) -0.006(3)
C15 0.039(5) 0.050(6) 0.054(6) 0.001(5) -0.001(4) -0.003(4)
C16 0.060(5) 0.039(5) 0.036(4) 0.001(3) -0.010(3) 0.002(4)
C17 0.039(5) 0.033(5) 0.032(4) -0.007(3) -0.004(3) 0.012(5)
N2A 0.043(2) 0.0287(19) 0.049(4) -0.0038(19) -0.007(2) 0.0039(16)
C13A 0.020(6) 0.029(3) 0.035(3) 0.002(2) 0.006(4) -0.001(2)
C14A 0.030(3) 0.024(2) 0.033(3) 0.000(2) 0.000(3) 0.0016(19)
C15A 0.040(3) 0.032(3) 0.045(4) 0.010(3) -0.006(3) 0.000(2)
C16A 0.050(4) 0.050(5) 0.035(3) -0.004(3) -0.004(2) 0.007(4)
C17A 0.051(4) 0.036(4) 0.051(4) -0.014(3) 0.004(3) 0.012(4)

loop_
_atom_type_symbol
_atom_type_description
_atom_type_scat_dispersion_real
_atom_type_scat_dispersion_imag
_atom_type_scat_source
C C 0.0181 0.0091 'International Tables Vol C Tables 4.2.6.8 and 6.1.1.4'
H H 0.0000 0.0000 'International Tables Vol C Tables 4.2.6.8 and 6.1.1.4'
N N 0.0311 0.0180 'International Tables Vol C Tables 4.2.6.8 and 6.1.1.4'
O O 0.0492 0.0322 'International Tables Vol C Tables 4.2.6.8 and 6.1.1.4'

loop_
_exptl_crystal_face_index_h
_exptl_crystal_face_index_k
_exptl_crystal_face_index_l
_exptl_crystal_face_perp_dist
0 6 4 0.0427
0 -6 -4 0.0427
2 1 3 0.1764
-2 -2 -3 0.2225
0 0 -12 0.0197
0 0 12 0.0197

loop_
_geom_angle_atom_site_label_1
_geom_angle_atom_site_label_2
_geom_angle_atom_site_label_3
_geom_angle
_geom_angle_site_symmetry_1
_geom_angle_site_symmetry_3
_geom_angle_publ_flag
C7 N1 C8 116.3(3) . . ?
C14 N2 C15 115.7(9) . . ?
C2 C1 C3 118.6(2) . 2_566 ?
C2 C1 C4 119.76(19) . . ?
C3 C1 C4 121.68(19) 2_566 . ?
C1 C2 H2 119.2 . . ?
C3 C2 C1 121.5(2) . . ?
C3 C2 H2 119.2 . . ?
C1 C3 C11 119.4(2) 2_566 . ?
C2 C3 C1 119.9(2) . 2_566 ?
C2 C3 C11 120.7(2) . . ?
C5 C4 C1 179.1(2) . . ?
C4 C5 C6 178.3(3) . . ?
C7 C6 C5 120.6(2) . . ?
C10 C6 C5 123.1(2) . . ?
C10 C6 C7 116.3(3) . . ?
N1 C7 C6 125.3(3) . . ?
N1 C7 H7 117.3 . . ?
C6 C7 H7 117.3 . . ?
N1 C8 H8 118.1 . . ?
N1 C8 C9 123.8(3) . . ?
C9 C8 H8 118.1 . . ?
C8 C9 H9 120.9 . . ?
C10 C9 C8 118.1(3) . . ?
C10 C9 H9 120.9 . . ?
C6 C10 H10 120.0 . . ?
C9 C10 C6 120.1(3) . . ?
C9 C10 H10 120.0 . . ?
C12 C11 C3 177.8(2) . . ?
C11 C12 C13 169.1(8) . . ?
C11 C12 C13A 176.1(8) . . ?
C14 C13 C12 123.8(10) . . ?
C17 C13 C12 116.9(11) . . ?
C17 C13 C14 118.0(10) . . ?
N2 C14 C13 119.5(10) . . ?
N2 C14 H14 120.2 . . ?
C13 C14 H14 120.2 . . ?
N2 C15 H15 116.9 . . ?
C16 C15 N2 126.3(8) . . ?
C16 C15 H15 116.9 . . ?
C15 C16 H16 122.4 . . ?
C17 C16 C15 115.2(9) . . ?
C17 C16 H16 122.4 . . ?
C13 C17 H17 117.6 . . ?
C16 C17 C13 124.9(10) . . ?
C16 C17 H17 117.6 . . ?
C14A N2A C15A 115.8(5) . . ?
C14A C13A C12 121.6(7) . . ?
C17A C13A C12 121.3(7) . . ?
C17A C13A C14A 116.2(7) . . ?
N2A C14A C13A 124.7(6) . . ?
N2A C14A H14A 117.7 . . ?
C13A C14A H14A 117.7 . . ?
N2A C15A H15A 118.2 . . ?
N2A C15A C16A 123.6(5) . . ?
C16A C15A H15A 118.2 . . ?
C15A C16A H16A 121.4 . . ?
C17A C16A C15A 117.1(6) . . ?
C17A C16A H16A 121.4 . . ?
C13A C17A H17A 118.8 . . ?
C16A C17A C13A 122.4(7) . . ?
C16A C17A H17A 118.8 . . ?

loop_
_geom_bond_atom_site_label_1
_geom_bond_atom_site_label_2
_geom_bond_distance
_geom_bond_site_symmetry_2
_geom_bond_publ_flag
N1 C7 1.319(4) . ?
N1 C8 1.341(6) . ?
N2 C14 1.382(12) . ?
N2 C15 1.394(12) . ?
C1 C2 1.404(3) . ?
C1 C3 1.422(3) 2_566 ?
C1 C4 1.473(3) . ?
C2 H2 0.9500 . ?
C2 C3 1.385(3) . ?
C3 C11 1.436(3) . ?
C4 C5 1.124(4) . ?
C5 C6 1.445(4) . ?
C6 C7 1.404(4) . ?
C6 C10 1.395(4) . ?
C7 H7 0.9500 . ?
C8 H8 0.9500 . ?
C8 C9 1.399(6) . ?
C9 H9 0.9500 . ?
C9 C10 1.367(4) . ?
C10 H10 0.9500 . ?
C11 C12 1.199(3) . ?
C12 C13 1.431(10) . ?
C12 C13A 1.439(8) . ?
C13 C14 1.393(11) . ?
C13 C17 1.380(12) . ?
C14 H14 0.9500 . ?
C15 H15 0.9500 . ?
C15 C16 1.339(12) . ?
C16 H16 0.9500 . ?
C16 C17 1.312(11) . ?
C17 H17 0.9500 . ?
N2A C14A 1.340(7) . ?
N2A C15A 1.375(8) . ?
C13A C14A 1.390(8) . ?
C13A C17A 1.389(9) . ?
C14A H14A 0.9500 . ?
C15A H15A 0.9500 . ?
C15A C16A 1.395(9) . ?
C16A H16A 0.9500 . ?
C16A C17A 1.350(9) . ?
C17A H17A 0.9500 . ?

loop_
_geom_torsion_atom_site_label_1
_geom_torsion_atom_site_label_2
_geom_torsion_atom_site_label_3
_geom_torsion_atom_site_label_4
_geom_torsion
_geom_torsion_site_symmetry_1
_geom_torsion_site_symmetry_2
_geom_torsion_site_symmetry_3
_geom_torsion_site_symmetry_4
_geom_torsion_publ_flag
N1 C8 C9 C10 1.6(8) . . . . ?
N2 C15 C16 C17 5(2) . . . . ?
C1 C2 C3 C1 -0.2(4) . . . 2_566 ?
C1 C2 C3 C11 -179.9(2) . . . . ?
C3 C1 C2 C3 0.2(4) 2_566 . . . ?
C4 C1 C2 C3 -179.7(2) . . . . ?
C5 C6 C7 N1 -179.3(3) . . . . ?
C5 C6 C10 C9 179.4(3) . . . . ?
C7 N1 C8 C9 -1.5(7) . . . . ?
C7 C6 C10 C9 -0.6(5) . . . . ?
C8 N1 C7 C6 0.3(6) . . . . ?
C8 C9 C10 C6 -0.5(6) . . . . ?
C10 C6 C7 N1 0.7(5) . . . . ?
C11 C12 C13 C14 150(4) . . . . ?
C11 C12 C13 C17 -43(8) . . . . ?
C12 C13 C14 N2 174(2) . . . . ?
C12 C13 C17 C16 -174.0(19) . . . . ?
C12 C13A C14A N2A -174.9(13) . . . . ?
C12 C13A C17A C16A 174.3(15) . . . . ?
C14 N2 C15 C16 -3.8(18) . . . . ?
C14 C13 C17 C16 -7(4) . . . . ?
C15 N2 C14 C13 -2(2) . . . . ?
C15 C16 C17 C13 1(3) . . . . ?
C17 C13 C14 N2 7(3) . . . . ?
N2A C15A C16A C17A -0.2(13) . . . . ?
C14A N2A C15A C16A -0.3(11) . . . . ?
C14A C13A C17A C16A 5(3) . . . . ?
C15A N2A C14A C13A 3.3(17) . . . . ?
C15A C16A C17A C13A -2(2) . . . . ?
C17A C13A C14A N2A -6(2) . . . . ?

loop_
_twin_individual_id
_twin_individual_mass_fraction_refined
1 0.9182(16)
2 0.0818(16)

loop_
_exptl_oxdiff_crystal_face_indexfrac_h
_exptl_oxdiff_crystal_face_indexfrac_k
_exptl_oxdiff_crystal_face_indexfrac_l
_exptl_oxdiff_crystal_face_x
_exptl_oxdiff_crystal_face_y
_exptl_oxdiff_crystal_face_z
0.0034 6.0084 3.9927 0.0411 0.8309 -0.5039
-0.0034 -6.0084 -3.9927 -0.0411 -0.8309 0.5039
1.9992 1.4984 3.4886 -0.0335 0.5457 0.6411
-1.9991 -1.9990 -2.9883 -0.0346 -0.5918 -0.5999
-0.0060 0.4989 -12.4957 0.9989 -0.2884 -0.0299
0.0060 -0.4989 12.4957 -0.9989 0.2884 0.0299

loop_
_smtbx_masks_void_nr
_smtbx_masks_void_average_x
_smtbx_masks_void_average_y
_smtbx_masks_void_average_z
_smtbx_masks_void_volume
_smtbx_masks_void_count_electrons
_smtbx_masks_void_content
1 -0.195 0.000 0.000 114.4 35.5 ?
